data_7131741
loop_
_publ_author_name
'Dapkekar, Anil Balajirao'
'Satyanarayana, Gedu'

_publ_section_title
;
 An electrochemical cascade process: synthesis of 3-selenylindoles from
 2-alkynylanilines with diselenides.
;
_journal_name_full 'Chemical communications (Cambridge, England)'
_journal_paper_doi 10.1039/d3cc02294c
_journal_year 2023
_chemical_absolute_configuration unk
_chemical_formula_moiety 'C27 H21 N O2 S Se'
_chemical_formula_sum 'C27 H21 N O2 S Se'
_chemical_formula_weight 502.499
_space_group_crystal_system orthorhombic
_space_group_IT_number 19
_space_group_name_Hall 'P 2ac 2ab'
_space_group_name_H-M_alt 'P 21 21 21'
_symmetry_Int_Tables_number 19
_atom_sites_solution_primary dual
_audit_creation_date 2023-05-11
_audit_creation_method
;
Olex2 1.5
(compiled 2023.03.06 svn.rbb2c1857 for OlexSys, GUI svn.r6748)
;
_audit_update_record
;
2023-05-11 deposited with the CCDC.	2023-06-19 downloaded from the CCDC.
;
_cell_angle_alpha 90
_cell_angle_beta 90
_cell_angle_gamma 90
_cell_formula_units_Z 4
_cell_length_a 5.9597(4)
_cell_length_b 18.6637(15)
_cell_length_c 20.6440(13)
_cell_measurement_reflns_used 346
_cell_measurement_temperature 299.00
_cell_measurement_theta_max 31.21
_cell_measurement_theta_min 2.71
_cell_volume 2296.2(3)
_computing_cell_refinement 'SAINT V8.40B (?, 2016)'
_computing_data_reduction 'SAINT V8.40B (?, 2016)'
_computing_molecular_graphics 'Olex2 1.5 (Dolomanov et al., 2009)'
_computing_publication_material 'Olex2 1.5 (Dolomanov et al., 2009)'
_computing_structure_refinement 'olex2.refine 1.5 (Bourhis et al., 2015)'
_computing_structure_solution 'XT  (Sheldrick, 2015)'
_diffrn_ambient_temperature 299.00
_diffrn_measured_fraction_theta_full 0.9992
_diffrn_measured_fraction_theta_max 0.9993
_diffrn_measurement_device_type 'Bruker APEX-II CCD'
_diffrn_measurement_method '\f and \w scans'
_diffrn_radiation_type 'Mo K\a'
_diffrn_radiation_wavelength 0.71073
_diffrn_reflns_av_R_equivalents 0.0579
_diffrn_reflns_av_unetI/netI 0.0543
_diffrn_reflns_Laue_measured_fraction_full 0.9992
_diffrn_reflns_Laue_measured_fraction_max 0.9993
_diffrn_reflns_limit_h_max 5
_diffrn_reflns_limit_h_min -7
_diffrn_reflns_limit_k_max 23
_diffrn_reflns_limit_k_min -20
_diffrn_reflns_limit_l_max 26
_diffrn_reflns_limit_l_min -26
_diffrn_reflns_number 19920
_diffrn_reflns_point_group_measured_fraction_full 0.9964
_diffrn_reflns_point_group_measured_fraction_max 0.9963
_diffrn_reflns_theta_full 25.2417
_diffrn_reflns_theta_max 27.10
_diffrn_reflns_theta_min 2.18
_diffrn_source_current 1.4
_diffrn_source_power 0.07
_diffrn_source_voltage 50.0
_diffrn_standards_number 0
_exptl_absorpt_coefficient_mu 1.751
_exptl_absorpt_correction_T_max 0.7455
_exptl_absorpt_correction_T_min 0.5315
_exptl_absorpt_correction_type multi-scan
_exptl_absorpt_process_details
;
SADABS-2016/2 (Bruker,2016/2) was used for absorption correction.
wR2(int) was 0.1525 before and 0.0875 after correction.
The Ratio of minimum to maximum transmission is 0.7129.
The \l/2 correction factor is Not present.
;
_exptl_crystal_density_diffrn 1.454
_exptl_crystal_description block
_exptl_crystal_F_000 1024.979
_exptl_crystal_size_max 0.56
_exptl_crystal_size_mid 0.234
_exptl_crystal_size_min 0.095
_refine_diff_density_max 0.3074
_refine_diff_density_min -0.5272
_refine_diff_density_rms 0.0580
_refine_ls_abs_structure_details 'Hooft, R.W.W., Straver, L.H., Spek, A.L. (2010). J. Appl. Cryst., 43, 665-668.'
_refine_ls_abs_structure_Flack 0.078(8)
_refine_ls_d_res_high 0.7800
_refine_ls_d_res_low 9.3318
_refine_ls_goodness_of_fit_ref 1.0275
_refine_ls_hydrogen_treatment constr
_refine_ls_matrix_type full
_refine_ls_number_constraints 40
_refine_ls_number_parameters 290
_refine_ls_number_reflns 5060
_refine_ls_number_restraints 0
_refine_ls_restrained_S_all 1.0275
_refine_ls_R_factor_all 0.0450
_refine_ls_R_factor_gt 0.0351
_refine_ls_shift/su_max -0.0018
_refine_ls_shift/su_mean 0.0000
_refine_ls_structure_factor_coef Fsqd
_refine_ls_weighting_details 'w=1/[\s^2^(Fo^2^)+(0.0359P)^2^+0.0434P] where P=(Fo^2^+2Fc^2^)/3'
_refine_ls_weighting_scheme calc
_refine_ls_wR_factor_gt 0.0808
_refine_ls_wR_factor_ref 0.0856
_reflns_Friedel_coverage 0.992
_reflns_limit_h_max 7
_reflns_limit_h_min -7
_reflns_limit_k_max 23
_reflns_limit_k_min -23
_reflns_limit_l_max 26
_reflns_limit_l_min -26
_reflns_number_gt 4309
_reflns_number_total 5060
_reflns_threshold_expression I>=2u(I)
_cod_data_source_file d3cc02294c2.cif
_cod_data_source_block mo_gs_ab_2_537_0m
_cod_original_sg_symbol_Hall ' P 2ac 2ab'
_cod_database_code 7131741
_olex2_refinement_description
;
1. Fixed Uiso
 At 1.2 times of:
  All C(H) groups
 At 1.5 times of:
  All C(H,H,H) groups
2.a Aromatic/amide H refined with riding coordinates:
 C4(H4), C25(H25), C26(H26), C6(H6), C7(H7), C10(H10), C11(H11), C12(H12),
 C13(H13), C15(H15), C16(H16), C17(H17), C18(H18), C19(H19), C21(H21), C22(H22),
  C23(H23), C24(H24)
2.b Idealised Me refined as rotating group:
 C8(H8a,H8b,H8c)
;
_olex2_exptl_crystal_mounting_method 'Nylon loop'
_olex2_submission_special_instructions 'No special instructions were received'

loop_
_space_group_symop_id
_space_group_symop_operation_xyz
1 x,y,z
2 x+1/2,-y+1/2,-z
3 -x,y+1/2,-z+1/2
4 -x+1/2,-y,z+1/2

loop_
_atom_site_label
_atom_site_type_symbol
_atom_site_fract_x
_atom_site_fract_y
_atom_site_fract_z
_atom_site_U_iso_or_equiv
_atom_site_adp_type
_atom_site_occupancy
_atom_site_refinement_flags_posn
Se1 Se 0.73650(5) 0.420264(17) 0.377171(12) 0.05244(11) Uani 1.000000 .
S1 S 0.06974(12) 0.30372(4) 0.21912(3) 0.04250(17) Uani 1.000000 .
O1 O -0.1035(4) 0.25472(12) 0.23675(10) 0.0631(6) Uani 1.000000 .
O2 O 0.0178(4) 0.36889(10) 0.18632(10) 0.0545(5) Uani 1.000000 .
C1 C 0.5015(5) 0.36280(14) 0.34362(11) 0.0376(6) Uani 1.000000 .
N2 N 0.1931(4) 0.32746(10) 0.28943(9) 0.0364(5) Uani 1.000000 .
C3 C 0.3646(5) 0.44769(13) 0.25629(11) 0.0341(5) Uani 1.000000 .
C4 C 0.3792(5) 0.44065(14) 0.47255(13) 0.0467(7) Uani 1.000000 .
H4 H 0.2941(5) 0.40855(14) 0.44840(13) 0.0560(8) Uiso 1.000000 R
C27 C 0.3634(4) 0.38065(12) 0.29442(11) 0.0339(5) Uani 1.000000 .
C2 C 0.2777(5) 0.25917(13) 0.17474(11) 0.0424(6) Uani 1.000000 .
C25 C 0.3046(7) 0.18529(16) 0.18262(15) 0.0658(10) Uani 1.000000 .
H25 H 0.2149(7) 0.16002(16) 0.21156(15) 0.0789(12) Uiso 1.000000 R
C26 C 0.4650(8) 0.15088(19) 0.14703(17) 0.0734(11) Uani 1.000000 .
H26 H 0.4805(8) 0.10155(19) 0.15157(17) 0.0881(13) Uiso 1.000000 R
C5 C 0.6023(7) 0.1858(2) 0.10543(17) 0.0701(10) Uani 1.000000 .
C6 C 0.5736(8) 0.2602(2) 0.09804(17) 0.0750(11) Uani 1.000000 .
H6 H 0.6651(8) 0.2855(2) 0.06962(17) 0.0900(13) Uiso 1.000000 R
C7 C 0.4118(6) 0.29531(16) 0.13247(14) 0.0609(8) Uani 1.000000 .
H7 H 0.3930(6) 0.34441(16) 0.12701(14) 0.0731(10) Uiso 1.000000 R
C8 C 0.7848(9) 0.1482(3) 0.0676(2) 0.1072(17) Uani 1.000000 .
H8a H 0.9288(9) 0.1625(15) 0.0839(12) 0.161(2) Uiso 1.000000 GR
H8b H 0.768(4) 0.0973(3) 0.0722(15) 0.161(2) Uiso 1.000000 GR
H8c H 0.773(4) 0.1609(16) 0.0227(4) 0.161(2) Uiso 1.000000 GR
C9 C 0.2380(5) 0.27483(12) 0.33846(11) 0.0384(6) Uani 1.000000 .
C10 C 0.1159(6) 0.21459(14) 0.35698(13) 0.0525(8) Uani 1.000000 .
H10 H -0.0139(6) 0.20105(14) 0.33516(13) 0.0630(10) Uiso 1.000000 R
C11 C 0.1951(7) 0.17600(14) 0.40882(14) 0.0606(10) Uani 1.000000 .
H11 H 0.1160(7) 0.13578(14) 0.42243(14) 0.0727(12) Uiso 1.000000 R
C12 C 0.3877(7) 0.19496(16) 0.44119(14) 0.0611(10) Uani 1.000000 .
H12 H 0.4385(7) 0.16666(16) 0.47525(14) 0.0733(12) Uiso 1.000000 R
C13 C 0.5074(6) 0.25574(16) 0.42374(12) 0.0506(7) Uani 1.000000 .
H13 H 0.6351(6) 0.26962(16) 0.44638(12) 0.0608(9) Uiso 1.000000 R
C14 C 0.4295(5) 0.29517(13) 0.37118(12) 0.0401(6) Uani 1.000000 .
C15 C 0.1876(5) 0.49612(14) 0.26042(14) 0.0493(8) Uani 1.000000 .
H15 H 0.0596(5) 0.48430(14) 0.28384(14) 0.0591(9) Uiso 1.000000 R
C16 C 0.2021(6) 0.56198(15) 0.22966(16) 0.0600(9) Uani 1.000000 .
H16 H 0.0835(6) 0.59422(15) 0.23243(16) 0.0720(10) Uiso 1.000000 R
C17 C 0.3912(6) 0.57983(16) 0.19508(14) 0.0525(7) Uani 1.000000 .
H17 H 0.4014(6) 0.62452(16) 0.17538(14) 0.0630(9) Uiso 1.000000 R
C18 C 0.5627(6) 0.53254(15) 0.18960(13) 0.0497(7) Uani 1.000000 .
H18 H 0.6886(6) 0.54443(15) 0.16522(13) 0.0596(9) Uiso 1.000000 R
C19 C 0.5512(5) 0.46604(14) 0.22041(12) 0.0432(6) Uani 1.000000 .
H19 H 0.6700(5) 0.43397(14) 0.21673(12) 0.0518(8) Uiso 1.000000 R
C20 C 0.5894(5) 0.45993(14) 0.45183(12) 0.0410(6) Uani 1.000000 .
C21 C 0.2937(6) 0.46903(15) 0.52951(13) 0.0541(8) Uani 1.000000 .
H21 H 0.1525(6) 0.45482(15) 0.54374(13) 0.0649(9) Uiso 1.000000 R
C22 C 0.4122(8) 0.51705(18) 0.56474(16) 0.0649(9) Uani 1.000000 .
H22 H 0.3525(8) 0.53571(18) 0.60279(16) 0.0778(11) Uiso 1.000000 R
C23 C 0.6206(8) 0.53803(18) 0.54403(16) 0.0708(11) Uani 1.000000 .
H23 H 0.7023(8) 0.57122(18) 0.56795(16) 0.0849(13) Uiso 1.000000 R
C24 C 0.7097(7) 0.50987(16) 0.48751(16) 0.0602(9) Uani 1.000000 .
H24 H 0.8506(7) 0.52450(16) 0.47343(16) 0.0722(10) Uiso 1.000000 R

loop_
_atom_site_aniso_label
_atom_site_aniso_U_11
_atom_site_aniso_U_22
_atom_site_aniso_U_33
_atom_site_aniso_U_12
_atom_site_aniso_U_13
_atom_site_aniso_U_23
Se1 0.04358(16) 0.0696(2) 0.04410(15) -0.01665(15) 0.00377(14) -0.00012(13)
S1 0.0419(4) 0.0412(4) 0.0444(3) -0.0008(3) -0.0052(3) -0.0023(3)
O1 0.0539(13) 0.0669(13) 0.0684(13) -0.0201(12) -0.0029(11) -0.0036(11)
O2 0.0573(14) 0.0467(11) 0.0595(12) 0.0130(10) -0.0155(10) 0.0052(9)
C1 0.0418(15) 0.0373(14) 0.0337(12) -0.0052(12) 0.0050(11) -0.0010(10)
N2 0.0439(14) 0.0328(10) 0.0327(10) -0.0042(9) 0.0036(9) -0.0019(8)
C3 0.0377(14) 0.0320(13) 0.0325(11) -0.0016(11) 0.0058(10) -0.0010(9)
C4 0.0504(17) 0.0428(16) 0.0468(14) -0.0016(13) -0.0012(13) 0.0001(12)
C27 0.0394(14) 0.0289(12) 0.0332(12) -0.0022(11) 0.0076(10) -0.0020(10)
C2 0.0537(17) 0.0371(14) 0.0364(12) 0.0046(14) -0.0059(13) -0.0045(10)
C25 0.094(3) 0.0395(17) 0.0636(18) 0.0038(17) 0.0061(19) -0.0015(14)
C26 0.098(3) 0.052(2) 0.071(2) 0.018(2) -0.004(2) -0.0090(17)
C5 0.069(2) 0.078(3) 0.063(2) 0.013(2) -0.0088(18) -0.0348(18)
C6 0.085(3) 0.074(2) 0.066(2) -0.005(2) 0.020(2) -0.0119(18)
C7 0.082(2) 0.0433(16) 0.0577(18) 0.0028(17) 0.0158(19) -0.0034(14)
C8 0.088(4) 0.128(4) 0.106(3) 0.023(3) 0.002(3) -0.057(3)
C9 0.0537(16) 0.0284(12) 0.0331(11) -0.0016(13) 0.0117(13) -0.0029(9)
C10 0.075(2) 0.0350(15) 0.0476(15) -0.0082(15) 0.0171(15) -0.0057(12)
C11 0.102(3) 0.0317(14) 0.0484(16) -0.0061(17) 0.0267(19) 0.0030(12)
C12 0.100(3) 0.0459(18) 0.0373(14) 0.018(2) 0.0198(17) 0.0099(13)
C13 0.067(2) 0.0492(17) 0.0352(13) 0.0080(15) 0.0049(13) 0.0036(12)
C14 0.0535(16) 0.0328(13) 0.0339(12) 0.0048(12) 0.0086(13) 0.0003(10)
C15 0.049(2) 0.0388(15) 0.0604(17) 0.0048(12) 0.0198(14) 0.0070(12)
C16 0.064(2) 0.0382(15) 0.078(2) 0.0168(15) 0.0147(17) 0.0087(14)
C17 0.0637(19) 0.0355(15) 0.0584(16) -0.0071(16) 0.0039(15) 0.0123(13)
C18 0.0517(18) 0.0505(17) 0.0468(14) -0.0088(16) 0.0088(14) 0.0137(13)
C19 0.0429(16) 0.0415(15) 0.0452(14) 0.0062(13) 0.0109(13) 0.0056(12)
C20 0.0475(16) 0.0376(14) 0.0379(13) -0.0044(13) -0.0085(12) 0.0057(11)
C21 0.062(2) 0.0485(16) 0.0522(15) 0.0049(16) 0.0064(15) -0.0021(13)
C22 0.088(3) 0.0545(19) 0.0523(17) 0.012(2) 0.0016(19) -0.0060(15)
C23 0.101(3) 0.051(2) 0.060(2) -0.011(2) -0.021(2) -0.0129(16)
C24 0.060(2) 0.0543(17) 0.0664(18) -0.0147(16) -0.0117(18) 0.0010(14)

loop_
_atom_type_symbol
_atom_type_scat_dispersion_real
_atom_type_scat_dispersion_imag
_atom_type_scat_Cromer_Mann_a1
_atom_type_scat_Cromer_Mann_a2
_atom_type_scat_Cromer_Mann_a3
_atom_type_scat_Cromer_Mann_a4
_atom_type_scat_Cromer_Mann_b1
_atom_type_scat_Cromer_Mann_b2
_atom_type_scat_Cromer_Mann_b3
_atom_type_scat_Cromer_Mann_b4
_atom_type_scat_Cromer_Mann_c
_atom_type_scat_source
_atom_type_scat_dispersion_source
C 0.00347 0.00161 2.31000 1.02000 1.58860 0.86500 20.84390 10.20750 0.56870 51.65120 0.21560 'International Tables Volume C Table 6.1.1.4 (pp. 500-502)' 'Henke, Gullikson and Davis, At. Data and Nucl. Data Tables, 1993, 54, 2'
H 0.00000 0.00000 0.49300 0.32291 0.14019 0.04081 10.51090 26.12570 3.14236 57.79970 0.00304 'International Tables Volume C Table 6.1.1.4 (pp. 500-502)' 'Henke, Gullikson and Davis, At. Data and Nucl. Data Tables, 1993, 54, 2'
N 0.00653 0.00323 12.21260 3.13220 2.01250 1.16630 0.00570 9.89330 28.99750 0.58260 -11.52900 'International Tables Volume C Table 6.1.1.4 (pp. 500-502)' 'Henke, Gullikson and Davis, At. Data and Nucl. Data Tables, 1993, 54, 2'
O 0.01158 0.00611 3.04850 2.28680 1.54630 0.86700 13.27710 5.70110 0.32390 32.90890 0.25080 'International Tables Volume C Table 6.1.1.4 (pp. 500-502)' 'Henke, Gullikson and Davis, At. Data and Nucl. Data Tables, 1993, 54, 2'
S 0.12424 0.12443 6.90530 5.20340 1.43790 1.58630 1.46790 22.21510 0.25360 56.17200 0.86690 'International Tables Volume C Table 6.1.1.4 (pp. 500-502)' 'Henke, Gullikson and Davis, At. Data and Nucl. Data Tables, 1993, 54, 2'
Se -0.08110 2.30834 17.00060 5.81960 3.97310 4.35430 2.40980 0.27260 15.23720 43.81630 2.84090 'International Tables Volume C Table 6.1.1.4 (pp. 500-502)' 'Henke, Gullikson and Davis, At. Data and Nucl. Data Tables, 1993, 54, 2'

loop_
_geom_angle_atom_site_label_1
_geom_angle_atom_site_label_2
_geom_angle_atom_site_label_3
_geom_angle
_geom_angle_site_symmetry_1
_geom_angle_site_symmetry_3
_geom_angle_publ_flag
C20 Se1 C1 100.03(11) . . ?
O2 S1 O1 120.72(15) . . ?
N2 S1 O1 105.33(12) . . ?
N2 S1 O2 106.21(11) . . ?
C2 S1 O1 109.95(13) . . ?
C2 S1 O2 108.07(13) . . ?
C2 S1 N2 105.47(12) . . ?
C27 C1 Se1 125.89(19) . . ?
C14 C1 Se1 124.62(19) . . ?
C14 C1 C27 109.3(2) . . ?
C27 N2 S1 123.81(16) . . ?
C9 N2 S1 120.55(16) . . ?
C9 N2 C27 107.1(2) . . ?
C15 C3 C27 120.9(2) . . ?
C19 C3 C27 120.0(2) . . ?
C19 C3 C15 118.9(2) . . ?
C20 C4 H4 120.01(16) . . ?
C21 C4 H4 120.01(19) . . ?
C21 C4 C20 120.0(3) . . ?
N2 C27 C1 108.5(2) . . ?
C3 C27 C1 127.4(2) . . ?
C3 C27 N2 123.7(2) . . ?
C25 C2 S1 119.3(2) . . ?
C7 C2 S1 121.0(2) . . ?
C7 C2 C25 119.7(3) . . ?
H25 C25 C2 120.6(2) . . ?
C26 C25 C2 118.8(3) . . ?
C26 C25 H25 120.6(2) . . ?
H26 C26 C25 118.7(2) . . ?
C5 C26 C25 122.6(3) . . ?
C5 C26 H26 118.7(2) . . ?
C6 C5 C26 118.0(3) . . ?
C8 C5 C26 122.7(4) . . ?
C8 C5 C6 119.3(4) . . ?
H6 C6 C5 119.9(2) . . ?
C7 C6 C5 120.2(4) . . ?
C7 C6 H6 119.9(2) . . ?
C6 C7 C2 120.7(3) . . ?
H7 C7 C2 119.66(17) . . ?
H7 C7 C6 119.7(2) . . ?
H8a C8 C5 109.5 . . ?
H8b C8 C5 109.5 . . ?
H8b C8 H8a 109.5 . . ?
H8c C8 C5 109.5 . . ?
H8c C8 H8a 109.5 . . ?
H8c C8 H8b 109.5 . . ?
C10 C9 N2 130.4(3) . . ?
C14 C9 N2 108.1(2) . . ?
C14 C9 C10 121.3(3) . . ?
H10 C10 C9 121.38(19) . . ?
C11 C10 C9 117.2(3) . . ?
C11 C10 H10 121.4(2) . . ?
H11 C11 C10 119.0(2) . . ?
C12 C11 C10 122.1(3) . . ?
C12 C11 H11 118.97(17) . . ?
H12 C12 C11 119.55(17) . . ?
C13 C12 C11 120.9(3) . . ?
C13 C12 H12 119.6(2) . . ?
H13 C13 C12 121.2(2) . . ?
C14 C13 C12 117.6(3) . . ?
C14 C13 H13 121.19(18) . . ?
C9 C14 C1 107.0(2) . . ?
C13 C14 C1 131.9(3) . . ?
C13 C14 C9 120.8(3) . . ?
H15 C15 C3 119.98(15) . . ?
C16 C15 C3 120.0(3) . . ?
C16 C15 H15 119.98(18) . . ?
H16 C16 C15 119.88(18) . . ?
C17 C16 C15 120.2(3) . . ?
C17 C16 H16 119.88(17) . . ?
H17 C17 C16 119.87(17) . . ?
C18 C17 C16 120.3(3) . . ?
C18 C17 H17 119.87(17) . . ?
H18 C18 C17 119.88(17) . . ?
C19 C18 C17 120.2(3) . . ?
C19 C18 H18 119.88(17) . . ?
C18 C19 C3 120.3(3) . . ?
H19 C19 C3 119.84(15) . . ?
H19 C19 C18 119.84(17) . . ?
C4 C20 Se1 124.4(2) . . ?
C24 C20 Se1 116.7(2) . . ?
C24 C20 C4 118.8(3) . . ?
H21 C21 C4 119.44(19) . . ?
C22 C21 C4 121.1(3) . . ?
C22 C21 H21 119.4(2) . . ?
H22 C22 C21 120.2(2) . . ?
C23 C22 C21 119.6(3) . . ?
C23 C22 H22 120.2(2) . . ?
H23 C23 C22 120.0(2) . . ?
C24 C23 C22 120.1(3) . . ?
C24 C23 H23 120.0(2) . . ?
C23 C24 C20 120.3(4) . . ?
H24 C24 C20 119.9(2) . . ?
H24 C24 C23 119.9(2) . . ?

loop_
_geom_bond_atom_site_label_1
_geom_bond_atom_site_label_2
_geom_bond_distance
_geom_bond_site_symmetry_2
_geom_bond_publ_flag
Se1 C1 1.895(3) . ?
Se1 C20 1.921(3) . ?
S1 O1 1.426(2) . ?
S1 O2 1.426(2) . ?
S1 N2 1.686(2) . ?
S1 C2 1.751(3) . ?
C1 C27 1.349(4) . ?
C1 C14 1.449(4) . ?
N2 C27 1.423(3) . ?
N2 C9 1.436(3) . ?
C3 C27 1.478(3) . ?
C3 C15 1.391(4) . ?
C3 C19 1.380(4) . ?
C4 H4 0.9300 . ?
C4 C20 1.372(4) . ?
C4 C21 1.387(4) . ?
C2 C25 1.398(4) . ?
C2 C7 1.362(4) . ?
C25 H25 0.9300 . ?
C25 C26 1.366(5) . ?
C26 H26 0.9300 . ?
C26 C5 1.353(5) . ?
C5 C6 1.408(5) . ?
C5 C8 1.511(5) . ?
C6 H6 0.9300 . ?
C6 C7 1.366(5) . ?
C7 H7 0.9300 . ?
C8 H8a 0.9600 . ?
C8 H8b 0.9600 . ?
C8 H8c 0.9600 . ?
C9 C10 1.393(4) . ?
C9 C14 1.380(4) . ?
C10 H10 0.9300 . ?
C10 C11 1.374(4) . ?
C11 H11 0.9300 . ?
C11 C12 1.374(5) . ?
C12 H12 0.9300 . ?
C12 C13 1.388(5) . ?
C13 H13 0.9300 . ?
C13 C14 1.391(4) . ?
C15 H15 0.9300 . ?
C15 C16 1.386(4) . ?
C16 H16 0.9300 . ?
C16 C17 1.375(5) . ?
C17 H17 0.9300 . ?
C17 C18 1.355(4) . ?
C18 H18 0.9300 . ?
C18 C19 1.396(4) . ?
C19 H19 0.9300 . ?
C20 C24 1.387(4) . ?
C21 H21 0.9300 . ?
C21 C22 1.353(5) . ?
C22 H22 0.9300 . ?
C22 C23 1.371(6) . ?
C23 H23 0.9300 . ?
C23 C24 1.385(5) . ?
C24 H24 0.9300 . ?

loop_
_geom_torsion_atom_site_label_1
_geom_torsion_atom_site_label_2
_geom_torsion_atom_site_label_3
_geom_torsion_atom_site_label_4
_geom_torsion
_geom_torsion_site_symmetry_1
_geom_torsion_site_symmetry_2
_geom_torsion_site_symmetry_3
_geom_torsion_site_symmetry_4
_geom_torsion_publ_flag
Se1 C1 C27 N2 -172.7(2) . . . . ?
Se1 C1 C27 C3 0.1(3) . . . . ?
Se1 C1 C14 C9 172.4(2) . . . . ?
Se1 C1 C14 C13 -1.8(3) . . . . ?
Se1 C20 C4 C21 175.8(2) . . . . ?
Se1 C20 C24 C23 -176.4(2) . . . . ?
S1 N2 C27 C1 -148.6(2) . . . . ?
S1 N2 C27 C3 38.3(2) . . . . ?
S1 N2 C9 C10 -35.6(3) . . . . ?
S1 N2 C9 C14 148.3(2) . . . . ?
S1 C2 C25 C26 179.0(3) . . . . ?
S1 C2 C7 C6 180.0(3) . . . . ?
C1 C27 N2 C9 -0.9(2) . . . . ?
C1 C27 C3 C15 -112.9(3) . . . . ?
C1 C27 C3 C19 61.4(3) . . . . ?
C1 C14 C9 N2 1.9(2) . . . . ?
C1 C14 C9 C10 -174.7(2) . . . . ?
C1 C14 C13 C12 174.5(3) . . . . ?
N2 C27 C3 C15 59.0(3) . . . . ?
N2 C27 C3 C19 -126.8(2) . . . . ?
N2 C9 C10 C11 -176.2(3) . . . . ?
N2 C9 C14 C13 176.9(2) . . . . ?
C3 C15 C16 C17 -0.1(4) . . . . ?
C3 C19 C18 C17 0.5(3) . . . . ?
C4 C20 C24 C23 1.8(3) . . . . ?
C4 C21 C22 C23 -0.1(4) . . . . ?
C2 C25 C26 C5 1.5(4) . . . . ?
C2 C7 C6 C5 0.6(4) . . . . ?
C25 C26 C5 C6 -1.4(5) . . . . ?
C25 C26 C5 C8 178.0(4) . . . . ?
C26 C5 C6 C7 0.3(4) . . . . ?
C9 C10 C11 C12 -0.6(3) . . . . ?
C9 C14 C13 C12 1.0(3) . . . . ?
C10 C11 C12 C13 1.9(4) . . . . ?
C11 C12 C13 C14 -2.1(3) . . . . ?
C15 C16 C17 C18 1.5(4) . . . . ?
C16 C17 C18 C19 -1.7(4) . . . . ?
C20 C24 C23 C22 -0.5(4) . . . . ?
C21 C22 C23 C24 -0.4(4) . . . . ?
